data_4122853
loop_
_publ_author_name
'Zhu, Shaolin'
'Buchwald, Stephen L.'

_publ_section_title
;
 Enantioselective CuH-Catalyzed Anti-Markovnikov Hydroamination of
 1,1-Disubstituted Alkenes.
;
_journal_name_full 'Journal of the American Chemical Society'
_journal_page_first 141029103858000
_journal_paper_doi 10.1021/ja509786v
_journal_year 2014
_chemical_absolute_configuration ad
_chemical_formula_sum 'C34 H41 N O'
_chemical_formula_weight 479.68
_chemical_name_systematic
; 
 ? 
;
_space_group_crystal_system triclinic
_space_group_IT_number 1
_space_group_name_Hall 'P 1'
_space_group_name_H-M_alt 'P 1'
_symmetry_space_group_name_Hall 'P 1'
_symmetry_space_group_name_H-M 'P 1'
_atom_sites_solution_hydrogens geom
_atom_sites_solution_primary direct
_atom_sites_solution_secondary difmap
_audit_creation_method SHELXL-2014
_cell_angle_alpha 86.470(2)
_cell_angle_beta 83.0990(14)
_cell_angle_gamma 89.5329(17)
_cell_formula_units_Z 2
_cell_length_a 6.7128(2)
_cell_length_b 9.2273(4)
_cell_length_c 22.4255(9)
_cell_measurement_reflns_used 9783
_cell_measurement_temperature 100(2)
_cell_measurement_theta_max 69.47
_cell_measurement_theta_min 3.98
_cell_volume 1376.38(9)
_computing_cell_refinement 'SAINT 7.46A (Bruker-AXS, 2011)'
_computing_data_collection 'APEX2 v2011.4.0 (Bruker-AXS, 2011)'
_computing_data_reduction 'SAINT 7.46A (Bruker-AXS, 2011)'
_computing_molecular_graphics 'Bruker SHELXTL'
_computing_publication_material 'Bruker SHELXTL'
_computing_structure_refinement 'SHELXL-2014 (Sheldrick, 2014)'
_computing_structure_solution 'SHELXS-97 (Sheldrick, 2008)'
_diffrn_ambient_temperature 100(2)
_diffrn_detector_area_resol_mean 8.3
_diffrn_measured_fraction_theta_full 0.994
_diffrn_measured_fraction_theta_max 0.966
_diffrn_measurement_device_type 'Bruker Smart APEX2 CCD'
_diffrn_measurement_method '\f and \w scans'
_diffrn_radiation_type CuK\a
_diffrn_radiation_wavelength 1.54178
_diffrn_reflns_av_R_equivalents 0.0371
_diffrn_reflns_av_unetI/netI 0.0246
_diffrn_reflns_Laue_measured_fraction_full 0.994
_diffrn_reflns_Laue_measured_fraction_max 0.966
_diffrn_reflns_limit_h_max 7
_diffrn_reflns_limit_h_min -7
_diffrn_reflns_limit_k_max 11
_diffrn_reflns_limit_k_min -11
_diffrn_reflns_limit_l_max 27
_diffrn_reflns_limit_l_min -27
_diffrn_reflns_number 9823
_diffrn_reflns_point_group_measured_fraction_full 0.980
_diffrn_reflns_point_group_measured_fraction_max 0.948
_diffrn_reflns_theta_full 67.679
_diffrn_reflns_theta_max 69.875
_diffrn_reflns_theta_min 1.988
_diffrn_source 'I\mS micro-focus sealed tube, multilayer optics'
_exptl_absorpt_coefficient_mu 0.517
_exptl_absorpt_correction_T_max 0.753261
_exptl_absorpt_correction_T_min 0.693433
_exptl_absorpt_correction_type multi-scan
_exptl_absorpt_process_details 'TWINABS (Sheldrick, 2009)'
_exptl_crystal_colour colourless
_exptl_crystal_density_diffrn 1.157
_exptl_crystal_density_method 'not measured'
_exptl_crystal_description needle
_exptl_crystal_F_000 520
_exptl_crystal_size_max 0.340
_exptl_crystal_size_mid 0.120
_exptl_crystal_size_min 0.110
_refine_diff_density_max 0.177
_refine_diff_density_min -0.152
_refine_diff_density_rms 0.029
_refine_ls_abs_structure_details
; 
 Flack x determined using 4205 quotients [(I+)-(I-)]/[(I+)+(I-)] 
 (Parsons, Flack and Wagner, Acta Cryst. B69 (2013) 249-259). 
;
_refine_ls_abs_structure_Flack 0.00(9)
_refine_ls_extinction_method none
_refine_ls_goodness_of_fit_ref 1.066
_refine_ls_hydrogen_treatment constr
_refine_ls_matrix_type full
_refine_ls_number_parameters 654
_refine_ls_number_reflns 9823
_refine_ls_number_restraints 1095
_refine_ls_restrained_S_all 1.018
_refine_ls_R_factor_all 0.0309
_refine_ls_R_factor_gt 0.0305
_refine_ls_shift/su_max 0.000
_refine_ls_shift/su_mean 0.000
_refine_ls_structure_factor_coef Fsqd
_refine_ls_weighting_details 'w=1/[\s^2^(Fo^2^)+(0.0485P)^2^+0.2291P] where P=(Fo^2^+2Fc^2^)/3'
_refine_ls_weighting_scheme calc
_refine_ls_wR_factor_gt 0.0838
_refine_ls_wR_factor_ref 0.0841
_reflns_Friedel_coverage 0.962
_reflns_Friedel_fraction_full 0.966
_reflns_Friedel_fraction_max 0.929
_reflns_number_gt 9694
_reflns_number_total 9823
_reflns_threshold_expression 'I > 2\s(I)'
_cod_data_source_file ja509786v_si_003.cif
_cod_data_source_block X14141_t5
_cod_database_code 4122853
_shelx_space_group_comment
; 
The symmetry employed for this shelxl refinement is uniquely defined 
by the following loop, which should always be used as a source of 
symmetry information in preference to the above space-group names. 
They are only intended as comments. 
;
_shelx_estimated_absorpt_t_min 0.844
_shelx_estimated_absorpt_t_max 0.945
_shelxl_version_number 2014-2

loop_
_space_group_symop_operation_xyz
'x, y, z'

loop_
_atom_site_label
_atom_site_type_symbol
_atom_site_fract_x
_atom_site_fract_y
_atom_site_fract_z
_atom_site_U_iso_or_equiv
_atom_site_adp_type
_atom_site_occupancy
_atom_site_site_symmetry_order
_atom_site_calc_flag
_atom_site_refinement_flags_posn
_atom_site_refinement_flags_adp
O1 O -0.4144(3) 0.1890(2) 1.22700(9) 0.0363(5) Uani 1 1 d . U
C1 C -0.0837(4) 0.2015(3) 1.08786(13) 0.0230(6) Uani 1 1 d . U
H1 H 0.0521 0.1771 1.0755 0.028 Uiso 1 1 calc R U
C2 C -0.1576(5) 0.1798(3) 1.14785(13) 0.0273(6) Uani 1 1 d . U
H2 H -0.0740 0.1398 1.1760 0.033 Uiso 1 1 calc R U
C3 C -0.3547(5) 0.2165(3) 1.16679(13) 0.0262(6) Uani 1 1 d . U
C4 C -0.4744(4) 0.2760(3) 1.12521(13) 0.0234(6) Uani 1 1 d . U
H4 H -0.6094 0.3016 1.1381 0.028 Uiso 1 1 calc R U
C5 C -0.3981(4) 0.2987(3) 1.06447(12) 0.0209(6) Uani 1 1 d . U
C6 C -0.5340(4) 0.3665(3) 1.02083(13) 0.0232(6) Uani 1 1 d . U
H6A H -0.6286 0.2917 1.0114 0.028 Uiso 1 1 calc R U
H6B H -0.6141 0.4445 1.0406 0.028 Uiso 1 1 calc R U
C7 C -0.4211(4) 0.4296(3) 0.96243(12) 0.0206(6) Uani 1 1 d . U
H7A H -0.3505 0.5191 0.9701 0.025 Uiso 1 1 calc R U
H7B H -0.5173 0.4556 0.9333 0.025 Uiso 1 1 calc R U
C8 C -0.2698(4) 0.3202(3) 0.93595(12) 0.0178(5) Uani 1 1 d . U
H8 H -0.3429 0.2283 0.9312 0.021 Uiso 1 1 calc R U
C9 C -0.1107(4) 0.2859(3) 0.97924(12) 0.0173(5) Uani 1 1 d . U
H9 H -0.0261 0.3750 0.9779 0.021 Uiso 1 1 calc R U
C10 C -0.2022(4) 0.2584(3) 1.04458(12) 0.0193(5) Uani 1 1 d . U
C11 C 0.0294(4) 0.1647(3) 0.95521(12) 0.0205(5) Uani 1 1 d . U
H11A H 0.1300 0.1429 0.9834 0.025 Uiso 1 1 calc R U
H11B H -0.0499 0.0755 0.9532 0.025 Uiso 1 1 calc R U
C12 C 0.1376(4) 0.2078(3) 0.89260(12) 0.0212(6) Uani 1 1 d . U
H12A H 0.2291 0.2901 0.8955 0.025 Uiso 1 1 calc R U
H12B H 0.2197 0.1251 0.8775 0.025 Uiso 1 1 calc R U
C13 C -0.0109(4) 0.2515(3) 0.84830(12) 0.0188(5) Uani 1 1 d . U
C14 C -0.1549(4) 0.3680(3) 0.87527(12) 0.0184(5) Uani 1 1 d . U
H14 H -0.0678 0.4504 0.8831 0.022 Uiso 1 1 calc R U
C15 C -0.2664(4) 0.4222(3) 0.82228(12) 0.0263(6) Uani 1 1 d . U
H15A H -0.3161 0.5226 0.8272 0.032 Uiso 1 1 calc R U
H15B H -0.3811 0.3582 0.8182 0.032 Uiso 1 1 calc R U
C16 C -0.1025(5) 0.4158(3) 0.76707(13) 0.0265(6) Uani 1 1 d . U
H16A H -0.1526 0.3618 0.7351 0.032 Uiso 1 1 calc R U
H16B H -0.0647 0.5150 0.7505 0.032 Uiso 1 1 calc R U
C17 C 0.0799(4) 0.3369(3) 0.79022(12) 0.0209(6) Uani 1 1 d . U
H17 H 0.1723 0.4121 0.8017 0.025 Uiso 1 1 calc R U
C18 C -0.1240(5) 0.1167(3) 0.83331(13) 0.0249(6) Uani 1 1 d . U
H18A H -0.0272 0.0420 0.8198 0.037 Uiso 1 1 calc R U
H18B H -0.2072 0.1433 0.8013 0.037 Uiso 1 1 calc R U
H18C H -0.2097 0.0789 0.8693 0.037 Uiso 1 1 calc R U
C19 C -0.6058(6) 0.2392(4) 1.25114(14) 0.0390(8) Uani 1 1 d . U
H19A H -0.6118 0.3451 1.2446 0.059 Uiso 1 1 calc R U
H19B H -0.6279 0.2123 1.2944 0.059 Uiso 1 1 calc R U
H19C H -0.7098 0.1949 1.2311 0.059 Uiso 1 1 calc R U
C20 C 0.1978(4) 0.2456(3) 0.74404(12) 0.0222(6) Uani 1 1 d . U
H20A H 0.3155 0.2033 0.7615 0.027 Uiso 1 1 calc R U
H20B H 0.1122 0.1643 0.7355 0.027 Uiso 1 1 calc R U
N1 N 0.2676(3) 0.3271(2) 0.68719(10) 0.0207(5) Uani 1 1 d . U
C21 C 0.3386(4) 0.2241(3) 0.64137(13) 0.0253(6) Uani 1 1 d . U
H21A H 0.4275 0.1509 0.6587 0.030 Uiso 1 1 calc R U
H21B H 0.4173 0.2771 0.6067 0.030 Uiso 1 1 calc R U
C22 C 0.1636(4) 0.1489(3) 0.62021(12) 0.0240(6) Uani 1 1 d . U
C23 C 0.1247(5) 0.0030(3) 0.63390(13) 0.0299(6) Uani 1 1 d . U
H23 H 0.2123 -0.0536 0.6562 0.036 Uiso 1 1 calc R U
C24 C -0.0417(5) -0.0613(4) 0.61516(15) 0.0357(7) Uani 1 1 d . U
H24 H -0.0668 -0.1618 0.6246 0.043 Uiso 1 1 calc R U
C25 C -0.1709(5) 0.0198(4) 0.58293(15) 0.0363(7) Uani 1 1 d . U
H25 H -0.2859 -0.0239 0.5708 0.044 Uiso 1 1 calc R U
C26 C -0.1308(5) 0.1657(4) 0.56852(15) 0.0342(7) Uani 1 1 d . U
H26 H -0.2182 0.2222 0.5461 0.041 Uiso 1 1 calc R U
C27 C 0.0361(4) 0.2293(3) 0.58668(13) 0.0278(6) Uani 1 1 d . U
H27 H 0.0636 0.3290 0.5761 0.033 Uiso 1 1 calc R U
C31 C 0.4273(4) 0.4296(3) 0.69476(13) 0.0254(6) Uani 1 1 d . U
H31A H 0.5481 0.3748 0.7043 0.030 Uiso 1 1 calc R U
H31B H 0.3829 0.4896 0.7290 0.030 Uiso 1 1 calc R U
C32 C 0.4806(4) 0.5277(3) 0.63877(12) 0.0227(6) Uani 1 1 d . U
C33 C 0.6765(5) 0.5370(3) 0.61069(13) 0.0273(6) Uani 1 1 d . U
H33 H 0.7797 0.4831 0.6275 0.033 Uiso 1 1 calc R U
C34 C 0.7229(5) 0.6241(3) 0.55833(14) 0.0314(6) Uani 1 1 d . U
H34 H 0.8573 0.6292 0.5394 0.038 Uiso 1 1 calc R U
C35 C 0.5743(5) 0.7037(3) 0.53343(13) 0.0311(7) Uani 1 1 d . U
H35 H 0.6058 0.7624 0.4973 0.037 Uiso 1 1 calc R U
C36 C 0.3793(5) 0.6970(3) 0.56171(14) 0.0332(7) Uani 1 1 d . U
H36 H 0.2771 0.7527 0.5453 0.040 Uiso 1 1 calc R U
C37 C 0.3328(5) 0.6092(3) 0.61387(13) 0.0294(6) Uani 1 1 d . U
H37 H 0.1984 0.6048 0.6328 0.035 Uiso 1 1 calc R U
O2 O 1.4106(3) 0.7657(2) -0.22644(10) 0.0347(5) Uani 1 1 d . U
C41 C 1.0804(4) 0.7303(3) -0.08715(13) 0.0233(6) Uani 1 1 d . U
H41 H 0.9456 0.7011 -0.0749 0.028 Uiso 1 1 calc R U
C42 C 1.1544(5) 0.7282(3) -0.14716(13) 0.0263(6) Uani 1 1 d . U
H42 H 1.0719 0.6968 -0.1754 0.032 Uiso 1 1 calc R U
C43 C 1.3506(5) 0.7722(3) -0.16606(13) 0.0266(6) Uani 1 1 d . U
C44 C 1.4682(5) 0.8191(3) -0.12414(13) 0.0250(6) Uani 1 1 d . U
H44 H 1.6019 0.8503 -0.1369 0.030 Uiso 1 1 calc R U
C45 C 1.3918(4) 0.8211(3) -0.06336(13) 0.0216(6) Uani 1 1 d . U
C46 C 1.5254(4) 0.8752(3) -0.01933(13) 0.0238(6) Uani 1 1 d . U
H46A H 1.6015 0.9607 -0.0385 0.029 Uiso 1 1 calc R U
H46B H 1.6236 0.7984 -0.0108 0.029 Uiso 1 1 calc R U
C47 C 1.4115(4) 0.9174(3) 0.04015(12) 0.0211(6) Uani 1 1 d . U
H47A H 1.5076 0.9325 0.0694 0.025 Uiso 1 1 calc R U
H47B H 1.3385 1.0096 0.0337 0.025 Uiso 1 1 calc R U
C48 C 1.2631(4) 0.7984(3) 0.06529(12) 0.0185(5) Uani 1 1 d . U
H48 H 1.3384 0.7051 0.0693 0.022 Uiso 1 1 calc R U
C49 C 1.1056(4) 0.7798(3) 0.02164(12) 0.0194(5) Uani 1 1 d . U
H49 H 1.0196 0.8688 0.0236 0.023 Uiso 1 1 calc R U
C50 C 1.1964(4) 0.7739(3) -0.04371(12) 0.0197(5) Uani 1 1 d . U
C51 C 0.9669(4) 0.6513(3) 0.04471(12) 0.0213(6) Uani 1 1 d . U
H51A H 0.8669 0.6395 0.0163 0.026 Uiso 1 1 calc R U
H51B H 1.0474 0.5611 0.0463 0.026 Uiso 1 1 calc R U
C52 C 0.8572(4) 0.6745(3) 0.10759(12) 0.0217(6) Uani 1 1 d . U
H52A H 0.7650 0.7583 0.1052 0.026 Uiso 1 1 calc R U
H52B H 0.7759 0.5875 0.1221 0.026 Uiso 1 1 calc R U
C53 C 1.0057(4) 0.7022(3) 0.15225(12) 0.0191(5) Uani 1 1 d . U
C54 C 1.1478(4) 0.8268(3) 0.12613(12) 0.0188(5) Uani 1 1 d . U
H54 H 1.0596 0.9123 0.1188 0.023 Uiso 1 1 calc R U
C55 C 1.2577(4) 0.8618(3) 0.17956(13) 0.0261(6) Uani 1 1 d . U
H55A H 1.3067 0.9633 0.1754 0.031 Uiso 1 1 calc R U
H55B H 1.3728 0.7955 0.1833 0.031 Uiso 1 1 calc R U
C56 C 1.0937(4) 0.8385(3) 0.23476(13) 0.0259(6) Uani 1 1 d . U
H56A H 1.1442 0.7737 0.2664 0.031 Uiso 1 1 calc R U
H56B H 1.0547 0.9324 0.2519 0.031 Uiso 1 1 calc R U
C57 C 0.9124(4) 0.7685(3) 0.21089(12) 0.0202(5) Uani 1 1 d . U
H57 H 0.8187 0.8479 0.1999 0.024 Uiso 1 1 calc R U
C58 C 1.1206(5) 0.5619(3) 0.16637(13) 0.0254(6) Uani 1 1 d . U
H58A H 1.0250 0.4823 0.1775 0.038 Uiso 1 1 calc R U
H58B H 1.1984 0.5759 0.1998 0.038 Uiso 1 1 calc R U
H58C H 1.2115 0.5382 0.1308 0.038 Uiso 1 1 calc R U
C59 C 1.6018(5) 0.8227(4) -0.24980(14) 0.0379(8) Uani 1 1 d . U
H59A H 1.6082 0.9252 -0.2410 0.057 Uiso 1 1 calc R U
H59B H 1.6229 0.8141 -0.2934 0.057 Uiso 1 1 calc R U
H59C H 1.7062 0.7683 -0.2310 0.057 Uiso 1 1 calc R U
C60 C 0.7962(4) 0.6621(3) 0.25641(12) 0.0228(6) Uani 1 1 d . U
H60A H 0.6790 0.6264 0.2387 0.027 Uiso 1 1 calc R U
H60B H 0.8832 0.5775 0.2642 0.027 Uiso 1 1 calc R U
N2 N 0.7257(3) 0.7239(2) 0.31377(10) 0.0212(5) Uani 1 1 d . U
C61 C 0.6624(4) 0.6058(3) 0.35890(12) 0.0246(6) Uani 1 1 d . U
H61A H 0.5752 0.5376 0.3416 0.030 Uiso 1 1 calc R U
H61B H 0.5835 0.6466 0.3942 0.030 Uiso 1 1 calc R U
C62 C 0.8405(4) 0.5251(3) 0.37878(12) 0.0250(6) Uani 1 1 d . U
C63 C 0.8781(5) 0.3803(3) 0.36649(15) 0.0354(7) Uani 1 1 d . U
H63 H 0.7887 0.3296 0.3454 0.043 Uiso 1 1 calc R U
C64 C 1.0460(6) 0.3102(4) 0.38500(18) 0.0440(9) Uani 1 1 d . U
H64 H 1.0710 0.2118 0.3763 0.053 Uiso 1 1 calc R U
C65 C 1.1764(5) 0.3819(4) 0.41580(17) 0.0441(9) Uani 1 1 d . U
H65 H 1.2905 0.3330 0.4285 0.053 Uiso 1 1 calc R U
C66 C 1.1408(5) 0.5253(4) 0.42818(14) 0.0371(8) Uani 1 1 d . U
H66 H 1.2306 0.5752 0.4494 0.045 Uiso 1 1 calc R U
C67 C 0.9747(5) 0.5964(3) 0.40968(13) 0.0289(6) Uani 1 1 d . U
H67 H 0.9518 0.6952 0.4181 0.035 Uiso 1 1 calc R U
C71 C 0.5608(4) 0.8270(3) 0.30804(13) 0.0270(6) Uani 1 1 d . U
H71A H 0.4394 0.7735 0.3010 0.032 Uiso 1 1 calc R U
H71B H 0.5973 0.8957 0.2728 0.032 Uiso 1 1 calc R U
C72 C 0.5149(4) 0.9108(3) 0.36379(12) 0.0253(6) Uani 1 1 d . U
C73 C 0.3236(5) 0.9141(3) 0.39499(15) 0.0343(7) Uani 1 1 d . U
H73 H 0.2170 0.8641 0.3809 0.041 Uiso 1 1 calc R U
C74 C 0.2871(6) 0.9910(4) 0.44717(15) 0.0437(9) Uani 1 1 d . U
H74 H 0.1558 0.9928 0.4683 0.052 Uiso 1 1 calc R U
C75 C 0.4404(6) 1.0639(4) 0.46807(15) 0.0428(8) Uani 1 1 d . U
H75 H 0.4158 1.1146 0.5039 0.051 Uiso 1 1 calc R U
C76 C 0.6287(6) 1.0628(3) 0.43674(15) 0.0403(8) Uani 1 1 d . U
H76 H 0.7341 1.1147 0.4505 0.048 Uiso 1 1 calc R U
C77 C 0.6669(5) 0.9870(3) 0.38537(13) 0.0313(7) Uani 1 1 d . U
H77 H 0.7986 0.9868 0.3644 0.038 Uiso 1 1 calc R U

loop_
_atom_site_aniso_label
_atom_site_aniso_U_11
_atom_site_aniso_U_22
_atom_site_aniso_U_33
_atom_site_aniso_U_23
_atom_site_aniso_U_13
_atom_site_aniso_U_12
O1 0.0453(14) 0.0385(13) 0.0216(10) 0.0046(9) 0.0061(9) 0.0136(10)
C1 0.0256(15) 0.0199(14) 0.0234(13) 0.0004(10) -0.0034(11) 0.0038(11)
C2 0.0362(18) 0.0238(15) 0.0218(14) 0.0014(11) -0.0054(12) 0.0057(12)
C3 0.0381(17) 0.0187(13) 0.0199(13) 0.0001(10) 0.0037(11) 0.0031(12)
C4 0.0240(15) 0.0175(13) 0.0269(14) -0.0002(11) 0.0036(11) 0.0043(11)
C5 0.0257(15) 0.0143(12) 0.0222(13) -0.0011(10) -0.0010(11) 0.0003(10)
C6 0.0207(15) 0.0244(14) 0.0242(14) -0.0026(11) -0.0005(11) 0.0044(11)
C7 0.0214(14) 0.0184(13) 0.0224(13) -0.0016(10) -0.0046(10) 0.0019(10)
C8 0.0178(14) 0.0168(12) 0.0188(12) -0.0004(10) -0.0020(10) -0.0010(10)
C9 0.0172(13) 0.0143(12) 0.0202(13) 0.0008(9) -0.0022(10) -0.0022(9)
C10 0.0238(14) 0.0131(13) 0.0208(13) -0.0014(10) -0.0018(10) -0.0015(10)
C11 0.0225(14) 0.0190(13) 0.0200(13) 0.0027(10) -0.0053(10) 0.0027(11)
C12 0.0218(14) 0.0200(13) 0.0209(13) 0.0010(10) -0.0005(10) 0.0048(11)
C13 0.0193(14) 0.0180(13) 0.0188(13) 0.0005(10) -0.0015(10) -0.0029(10)
C14 0.0182(14) 0.0162(13) 0.0208(13) 0.0010(10) -0.0032(10) -0.0014(10)
C15 0.0245(16) 0.0329(16) 0.0209(14) 0.0033(11) -0.0033(11) 0.0052(12)
C16 0.0279(16) 0.0301(16) 0.0207(13) 0.0044(11) -0.0028(11) 0.0031(12)
C17 0.0240(15) 0.0192(13) 0.0197(13) 0.0008(10) -0.0042(11) -0.0029(11)
C18 0.0300(16) 0.0212(14) 0.0229(14) -0.0021(11) 0.0002(11) -0.0064(11)
C19 0.048(2) 0.041(2) 0.0236(15) 0.0007(13) 0.0097(14) 0.0109(15)
C20 0.0228(14) 0.0216(13) 0.0218(13) 0.0007(10) -0.0013(11) -0.0014(11)
N1 0.0194(12) 0.0232(12) 0.0191(11) 0.0004(9) -0.0013(9) -0.0037(9)
C21 0.0238(15) 0.0263(14) 0.0249(14) -0.0002(11) 0.0006(11) 0.0011(11)
C22 0.0254(15) 0.0248(14) 0.0204(13) -0.0055(10) 0.0055(10) -0.0002(11)
C23 0.0347(17) 0.0280(15) 0.0258(14) -0.0031(11) 0.0020(12) 0.0009(12)
C24 0.0414(19) 0.0296(16) 0.0341(17) -0.0093(13) 0.0082(14) -0.0070(13)
C25 0.0271(16) 0.0436(18) 0.0385(17) -0.0185(14) 0.0035(13) -0.0068(13)
C26 0.0307(17) 0.0382(17) 0.0357(16) -0.0143(13) -0.0070(13) 0.0057(13)
C27 0.0308(16) 0.0258(14) 0.0265(14) -0.0068(11) 0.0003(11) 0.0014(11)
C31 0.0232(15) 0.0315(15) 0.0211(13) 0.0038(11) -0.0038(11) -0.0057(11)
C32 0.0260(15) 0.0218(14) 0.0203(13) -0.0026(10) -0.0025(10) -0.0048(11)
C33 0.0284(16) 0.0287(15) 0.0247(13) -0.0037(11) -0.0012(11) -0.0026(11)
C34 0.0330(16) 0.0329(16) 0.0264(14) -0.0028(12) 0.0059(12) -0.0082(13)
C35 0.0499(19) 0.0223(14) 0.0189(13) 0.0010(11) 0.0045(12) -0.0064(13)
C36 0.0450(19) 0.0259(15) 0.0284(15) 0.0008(12) -0.0054(13) 0.0051(13)
C37 0.0273(16) 0.0322(15) 0.0272(14) 0.0001(12) 0.0015(11) -0.0005(12)
O2 0.0431(13) 0.0364(12) 0.0229(10) -0.0062(9) 0.0064(9) -0.0135(10)
C41 0.0224(15) 0.0226(14) 0.0243(14) 0.0002(11) -0.0007(11) -0.0034(11)
C42 0.0314(17) 0.0252(15) 0.0231(14) -0.0056(11) -0.0037(12) -0.0038(12)
C43 0.0354(17) 0.0213(14) 0.0216(14) -0.0017(11) 0.0031(11) -0.0042(12)
C44 0.0274(16) 0.0183(13) 0.0280(14) 0.0000(11) 0.0019(11) -0.0028(11)
C45 0.0270(15) 0.0129(12) 0.0248(13) 0.0004(10) -0.0030(11) 0.0002(10)
C46 0.0215(15) 0.0237(14) 0.0254(14) 0.0002(11) -0.0004(11) -0.0049(11)
C47 0.0203(14) 0.0189(13) 0.0246(14) 0.0004(11) -0.0050(11) -0.0028(11)
C48 0.0194(13) 0.0138(12) 0.0220(13) -0.0005(10) -0.0023(10) 0.0012(10)
C49 0.0201(14) 0.0151(13) 0.0230(13) 0.0002(10) -0.0034(10) 0.0007(10)
C50 0.0224(14) 0.0133(12) 0.0232(13) 0.0010(10) -0.0030(10) 0.0013(10)
C51 0.0204(14) 0.0233(14) 0.0208(13) -0.0018(10) -0.0042(10) -0.0037(11)
C52 0.0217(15) 0.0209(13) 0.0222(13) -0.0011(10) -0.0013(11) -0.0034(11)
C53 0.0203(14) 0.0169(13) 0.0193(12) 0.0003(10) -0.0006(10) 0.0024(10)
C54 0.0176(14) 0.0161(13) 0.0230(13) -0.0016(10) -0.0041(10) 0.0001(10)
C55 0.0237(15) 0.0315(16) 0.0238(14) -0.0038(11) -0.0034(11) -0.0057(12)
C56 0.0246(15) 0.0324(16) 0.0212(14) -0.0058(11) -0.0026(11) -0.0031(12)
C57 0.0201(14) 0.0197(13) 0.0213(13) -0.0024(10) -0.0034(10) 0.0022(10)
C58 0.0310(16) 0.0210(14) 0.0228(14) 0.0019(11) 0.0003(11) 0.0062(12)
C59 0.043(2) 0.0413(19) 0.0262(16) -0.0030(14) 0.0110(13) -0.0109(15)
C60 0.0253(15) 0.0218(14) 0.0209(13) -0.0003(10) -0.0022(11) 0.0006(11)
N2 0.0203(12) 0.0234(12) 0.0193(11) -0.0001(9) -0.0008(9) 0.0028(9)
C61 0.0241(15) 0.0268(14) 0.0215(13) 0.0002(11) 0.0029(10) -0.0021(11)
C62 0.0261(15) 0.0257(14) 0.0199(13) 0.0064(10) 0.0062(11) -0.0019(11)
C63 0.0400(18) 0.0240(15) 0.0384(17) 0.0058(12) 0.0073(13) 0.0006(13)
C64 0.041(2) 0.0277(16) 0.057(2) 0.0121(15) 0.0115(16) 0.0098(14)
C65 0.0329(18) 0.047(2) 0.047(2) 0.0219(16) 0.0061(14) 0.0117(15)
C66 0.0267(16) 0.052(2) 0.0303(16) 0.0100(14) -0.0005(12) 0.0037(14)
C67 0.0286(16) 0.0337(16) 0.0222(14) 0.0028(11) 0.0034(11) 0.0031(12)
C71 0.0241(15) 0.0328(15) 0.0249(14) -0.0016(11) -0.0060(11) 0.0057(12)
C72 0.0302(15) 0.0227(13) 0.0210(13) 0.0057(10) 0.0010(11) 0.0078(11)
C73 0.0322(17) 0.0316(16) 0.0359(17) 0.0082(13) 0.0031(13) 0.0137(13)
C74 0.049(2) 0.0395(18) 0.0340(17) 0.0154(14) 0.0171(15) 0.0261(16)
C75 0.070(2) 0.0270(16) 0.0276(16) 0.0006(13) 0.0064(15) 0.0171(16)
C76 0.066(2) 0.0255(16) 0.0276(16) 0.0000(12) 0.0001(15) -0.0019(15)
C77 0.0389(18) 0.0286(15) 0.0241(14) 0.0004(12) 0.0043(12) -0.0026(13)

loop_
_atom_type_symbol
_atom_type_description
_atom_type_scat_dispersion_real
_atom_type_scat_dispersion_imag
_atom_type_scat_source
C C 0.0181 0.0091 'International Tables Vol C Tables 4.2.6.8 and 6.1.1.4'
H H 0.0000 0.0000 'International Tables Vol C Tables 4.2.6.8 and 6.1.1.4'
N N 0.0311 0.0180 'International Tables Vol C Tables 4.2.6.8 and 6.1.1.4'
O O 0.0492 0.0322 'International Tables Vol C Tables 4.2.6.8 and 6.1.1.4'

loop_
_geom_angle_atom_site_label_1
_geom_angle_atom_site_label_2
_geom_angle_atom_site_label_3
_geom_angle
C3 O1 C19 118.4(2)
C2 C1 C10 122.2(3)
C2 C1 H1 118.9
C10 C1 H1 118.9
C1 C2 C3 119.6(3)
C1 C2 H2 120.2
C3 C2 H2 120.2
O1 C3 C2 115.1(3)
O1 C3 C4 125.4(3)
C2 C3 C4 119.5(3)
C3 C4 C5 120.6(3)
C3 C4 H4 119.7
C5 C4 H4 119.7
C10 C5 C4 120.4(3)
C10 C5 C6 120.9(2)
C4 C5 C6 118.7(3)
C7 C6 C5 113.6(2)
C7 C6 H6A 108.8
C5 C6 H6A 108.8
C7 C6 H6B 108.8
C5 C6 H6B 108.8
H6A C6 H6B 107.7
C6 C7 C8 110.4(2)
C6 C7 H7A 109.6
C8 C7 H7A 109.6
C6 C7 H7B 109.6
C8 C7 H7B 109.6
H7A C7 H7B 108.1
C7 C8 C14 115.3(2)
C7 C8 C9 110.1(2)
C14 C8 C9 106.4(2)
C7 C8 H8 108.3
C14 C8 H8 108.3
C9 C8 H8 108.3
C10 C9 C11 114.4(2)
C10 C9 C8 112.9(2)
C11 C9 C8 109.9(2)
C10 C9 H9 106.4
C11 C9 H9 106.4
C8 C9 H9 106.4
C5 C10 C1 117.6(3)
C5 C10 C9 122.1(2)
C1 C10 C9 120.1(2)
C12 C11 C9 111.6(2)
C12 C11 H11A 109.3
C9 C11 H11A 109.3
C12 C11 H11B 109.3
C9 C11 H11B 109.3
H11A C11 H11B 108.0
C13 C12 C11 111.4(2)
C13 C12 H12A 109.3
C11 C12 H12A 109.3
C13 C12 H12B 109.3
C11 C12 H12B 109.3
H12A C12 H12B 108.0
C12 C13 C18 109.8(2)
C12 C13 C14 109.3(2)
C18 C13 C14 112.0(2)
C12 C13 C17 115.2(2)
C18 C13 C17 110.7(2)
C14 C13 C17 99.5(2)
C8 C14 C15 120.8(2)
C8 C14 C13 113.9(2)
C15 C14 C13 103.6(2)
C8 C14 H14 105.8
C15 C14 H14 105.8
C13 C14 H14 105.8
C14 C15 C16 103.1(2)
C14 C15 H15A 111.1
C16 C15 H15A 111.1
C14 C15 H15B 111.1
C16 C15 H15B 111.1
H15A C15 H15B 109.1
C17 C16 C15 106.4(2)
C17 C16 H16A 110.4
C15 C16 H16A 110.4
C17 C16 H16B 110.4
C15 C16 H16B 110.4
H16A C16 H16B 108.6
C20 C17 C13 114.9(2)
C20 C17 C16 113.8(2)
C13 C17 C16 103.8(2)
C20 C17 H17 108.0
C13 C17 H17 108.0
C16 C17 H17 108.0
C13 C18 H18A 109.5
C13 C18 H18B 109.5
H18A C18 H18B 109.5
C13 C18 H18C 109.5
H18A C18 H18C 109.5
H18B C18 H18C 109.5
O1 C19 H19A 109.5
O1 C19 H19B 109.5
H19A C19 H19B 109.5
O1 C19 H19C 109.5
H19A C19 H19C 109.5
H19B C19 H19C 109.5
N1 C20 C17 113.7(2)
N1 C20 H20A 108.8
C17 C20 H20A 108.8
N1 C20 H20B 108.8
C17 C20 H20B 108.8
H20A C20 H20B 107.7
C31 N1 C20 111.4(2)
C31 N1 C21 110.5(2)
C20 N1 C21 109.2(2)
N1 C21 C22 110.6(2)
N1 C21 H21A 109.5
C22 C21 H21A 109.5
N1 C21 H21B 109.5
C22 C21 H21B 109.5
H21A C21 H21B 108.1
C23 C22 C27 119.0(3)
C23 C22 C21 122.1(3)
C27 C22 C21 118.9(3)
C22 C23 C24 120.4(3)
C22 C23 H23 119.8
C24 C23 H23 119.8
C25 C24 C23 120.4(3)
C25 C24 H24 119.8
C23 C24 H24 119.8
C24 C25 C26 119.3(3)
C24 C25 H25 120.4
C26 C25 H25 120.4
C27 C26 C25 120.2(3)
C27 C26 H26 119.9
C25 C26 H26 119.9
C26 C27 C22 120.7(3)
C26 C27 H27 119.7
C22 C27 H27 119.7
N1 C31 C32 111.7(2)
N1 C31 H31A 109.3
C32 C31 H31A 109.3
N1 C31 H31B 109.3
C32 C31 H31B 109.3
H31A C31 H31B 107.9
C33 C32 C37 118.7(3)
C33 C32 C31 121.0(3)
C37 C32 C31 120.3(3)
C34 C33 C32 120.6(3)
C34 C33 H33 119.7
C32 C33 H33 119.7
C35 C34 C33 120.3(3)
C35 C34 H34 119.8
C33 C34 H34 119.8
C36 C35 C34 119.4(3)
C36 C35 H35 120.3
C34 C35 H35 120.3
C35 C36 C37 120.2(3)
C35 C36 H36 119.9
C37 C36 H36 119.9
C36 C37 C32 120.7(3)
C36 C37 H37 119.6
C32 C37 H37 119.6
C43 O2 C59 118.2(2)
C42 C41 C50 122.4(3)
C42 C41 H41 118.8
C50 C41 H41 118.8
C41 C42 C43 119.6(3)
C41 C42 H42 120.2
C43 C42 H42 120.2
O2 C43 C44 125.4(3)
O2 C43 C42 115.3(3)
C44 C43 C42 119.3(3)
C43 C44 C45 120.7(3)
C43 C44 H44 119.6
C45 C44 H44 119.6
C50 C45 C44 120.4(3)
C50 C45 C46 120.8(3)
C44 C45 C46 118.8(3)
C45 C46 C47 114.0(2)
C45 C46 H46A 108.7
C47 C46 H46A 108.7
C45 C46 H46B 108.7
C47 C46 H46B 108.7
H46A C46 H46B 107.6
C48 C47 C46 110.2(2)
C48 C47 H47A 109.6
C46 C47 H47A 109.6
C48 C47 H47B 109.6
C46 C47 H47B 109.6
H47A C47 H47B 108.1
C54 C48 C47 114.4(2)
C54 C48 C49 106.7(2)
C47 C48 C49 110.1(2)
C54 C48 H48 108.5
C47 C48 H48 108.5
C49 C48 H48 108.5
C50 C49 C51 114.2(2)
C50 C49 C48 113.4(2)
C51 C49 C48 109.8(2)
C50 C49 H49 106.3
C51 C49 H49 106.3
C48 C49 H49 106.3
C45 C50 C41 117.5(3)
C45 C50 C49 121.8(2)
C41 C50 C49 120.5(2)
C52 C51 C49 111.5(2)
C52 C51 H51A 109.3
C49 C51 H51A 109.3
C52 C51 H51B 109.3
C49 C51 H51B 109.3
H51A C51 H51B 108.0
C53 C52 C51 111.2(2)
C53 C52 H52A 109.4
C51 C52 H52A 109.4
C53 C52 H52B 109.4
C51 C52 H52B 109.4
H52A C52 H52B 108.0
C52 C53 C58 110.0(2)
C52 C53 C54 109.2(2)
C58 C53 C54 112.0(2)
C52 C53 C57 114.9(2)
C58 C53 C57 110.8(2)
C54 C53 C57 99.6(2)
C48 C54 C55 121.1(2)
C48 C54 C53 113.7(2)
C55 C54 C53 103.3(2)
C48 C54 H54 105.9
C55 C54 H54 105.9
C53 C54 H54 105.9
C54 C55 C56 103.5(2)
C54 C55 H55A 111.1
C56 C55 H55A 111.1
C54 C55 H55B 111.1
C56 C55 H55B 111.1
H55A C55 H55B 109.0
C57 C56 C55 106.2(2)
C57 C56 H56A 110.5
C55 C56 H56A 110.5
C57 C56 H56B 110.5
C55 C56 H56B 110.5
H56A C56 H56B 108.7
C60 C57 C53 114.9(2)
C60 C57 C56 113.6(2)
C53 C57 C56 103.6(2)
C60 C57 H57 108.1
C53 C57 H57 108.1
C56 C57 H57 108.1
C53 C58 H58A 109.5
C53 C58 H58B 109.5
H58A C58 H58B 109.5
C53 C58 H58C 109.5
H58A C58 H58C 109.5
H58B C58 H58C 109.5
O2 C59 H59A 109.5
O2 C59 H59B 109.5
H59A C59 H59B 109.5
O2 C59 H59C 109.5
H59A C59 H59C 109.5
H59B C59 H59C 109.5
N2 C60 C57 113.9(2)
N2 C60 H60A 108.8
C57 C60 H60A 108.8
N2 C60 H60B 108.8
C57 C60 H60B 108.8
H60A C60 H60B 107.7
C60 N2 C71 111.9(2)
C60 N2 C61 109.2(2)
C71 N2 C61 110.4(2)
N2 C61 C62 111.1(2)
N2 C61 H61A 109.4
C62 C61 H61A 109.4
N2 C61 H61B 109.4
C62 C61 H61B 109.4
H61A C61 H61B 108.0
C67 C62 C63 118.5(3)
C67 C62 C61 119.5(3)
C63 C62 C61 122.0(3)
C64 C63 C62 120.2(3)
C64 C63 H63 119.9
C62 C63 H63 119.9
C65 C64 C63 120.6(3)
C65 C64 H64 119.7
C63 C64 H64 119.7
C64 C65 C66 119.8(3)
C64 C65 H65 120.1
C66 C65 H65 120.1
C65 C66 C67 120.1(3)
C65 C66 H66 120.0
C67 C66 H66 120.0
C66 C67 C62 120.9(3)
C66 C67 H67 119.6
C62 C67 H67 119.6
N2 C71 C72 111.5(2)
N2 C71 H71A 109.3
C72 C71 H71A 109.3
N2 C71 H71B 109.3
C72 C71 H71B 109.3
H71A C71 H71B 108.0
C73 C72 C77 118.2(3)
C73 C72 C71 121.8(3)
C77 C72 C71 120.0(3)
C72 C73 C74 120.2(3)
C72 C73 H73 119.9
C74 C73 H73 119.9
C75 C74 C73 120.5(3)
C75 C74 H74 119.8
C73 C74 H74 119.8
C76 C75 C74 119.4(3)
C76 C75 H75 120.3
C74 C75 H75 120.3
C75 C76 C77 120.8(4)
C75 C76 H76 119.6
C77 C76 H76 119.6
C76 C77 C72 120.9(3)
C76 C77 H77 119.5
C72 C77 H77 119.5

loop_
_geom_bond_atom_site_label_1
_geom_bond_atom_site_label_2
_geom_bond_distance
O1 C3 1.370(3)
O1 C19 1.418(4)
C1 C2 1.380(4)
C1 C10 1.403(4)
C1 H1 0.9500
C2 C3 1.386(4)
C2 H2 0.9500
C3 C4 1.388(4)
C4 C5 1.400(4)
C4 H4 0.9500
C5 C10 1.392(4)
C5 C6 1.520(4)
C6 C7 1.517(4)
C6 H6A 0.9900
C6 H6B 0.9900
C7 C8 1.522(4)
C7 H7A 0.9900
C7 H7B 0.9900
C8 C14 1.523(4)
C8 C9 1.546(4)
C8 H8 1.0000
C9 C10 1.526(4)
C9 C11 1.537(4)
C9 H9 1.0000
C11 C12 1.533(4)
C11 H11A 0.9900
C11 H11B 0.9900
C12 C13 1.525(4)
C12 H12A 0.9900
C12 H12B 0.9900
C13 C18 1.538(4)
C13 C14 1.542(4)
C13 C17 1.542(4)
C14 C15 1.535(4)
C14 H14 1.0000
C15 C16 1.558(4)
C15 H15A 0.9900
C15 H15B 0.9900
C16 C17 1.546(4)
C16 H16A 0.9900
C16 H16B 0.9900
C17 C20 1.520(4)
C17 H17 1.0000
C18 H18A 0.9800
C18 H18B 0.9800
C18 H18C 0.9800
C19 H19A 0.9800
C19 H19B 0.9800
C19 H19C 0.9800
C20 N1 1.468(3)
C20 H20A 0.9900
C20 H20B 0.9900
N1 C31 1.468(4)
N1 C21 1.477(4)
C21 C22 1.508(4)
C21 H21A 0.9900
C21 H21B 0.9900
C22 C23 1.382(4)
C22 C27 1.387(4)
C23 C24 1.390(5)
C23 H23 0.9500
C24 C25 1.382(5)
C24 H24 0.9500
C25 C26 1.385(5)
C25 H25 0.9500
C26 C27 1.384(4)
C26 H26 0.9500
C27 H27 0.9500
C31 C32 1.510(4)
C31 H31A 0.9900
C31 H31B 0.9900
C32 C33 1.389(4)
C32 C37 1.390(4)
C33 C34 1.386(4)
C33 H33 0.9500
C34 C35 1.385(5)
C34 H34 0.9500
C35 C36 1.384(5)
C35 H35 0.9500
C36 C37 1.386(4)
C36 H36 0.9500
C37 H37 0.9500
O2 C43 1.370(4)
O2 C59 1.419(4)
C41 C42 1.379(4)
C41 C50 1.397(4)
C41 H41 0.9500
C42 C43 1.390(4)
C42 H42 0.9500
C43 C44 1.389(4)
C44 C45 1.398(4)
C44 H44 0.9500
C45 C50 1.397(4)
C45 C46 1.520(4)
C46 C47 1.526(4)
C46 H46A 0.9900
C46 H46B 0.9900
C47 C48 1.523(4)
C47 H47A 0.9900
C47 H47B 0.9900
C48 C54 1.522(4)
C48 C49 1.542(4)
C48 H48 1.0000
C49 C50 1.522(4)
C49 C51 1.539(4)
C49 H49 1.0000
C51 C52 1.536(4)
C51 H51A 0.9900
C51 H51B 0.9900
C52 C53 1.529(4)
C52 H52A 0.9900
C52 H52B 0.9900
C53 C58 1.537(4)
C53 C54 1.541(4)
C53 C57 1.546(4)
C54 C55 1.532(4)
C54 H54 1.0000
C55 C56 1.560(4)
C55 H55A 0.9900
C55 H55B 0.9900
C56 C57 1.548(4)
C56 H56A 0.9900
C56 H56B 0.9900
C57 C60 1.521(4)
C57 H57 1.0000
C58 H58A 0.9800
C58 H58B 0.9800
C58 H58C 0.9800
C59 H59A 0.9800
C59 H59B 0.9800
C59 H59C 0.9800
C60 N2 1.464(3)
C60 H60A 0.9900
C60 H60B 0.9900
N2 C71 1.465(4)
N2 C61 1.470(3)
C61 C62 1.501(4)
C61 H61A 0.9900
C61 H61B 0.9900
C62 C67 1.393(4)
C62 C63 1.396(4)
C63 C64 1.388(5)
C63 H63 0.9500
C64 C65 1.376(6)
C64 H64 0.9500
C65 C66 1.382(6)
C65 H65 0.9500
C66 C67 1.383(5)
C66 H66 0.9500
C67 H67 0.9500
C71 C72 1.510(4)
C71 H71A 0.9900
C71 H71B 0.9900
C72 C73 1.387(4)
C72 C77 1.393(5)
C73 C74 1.401(5)
C73 H73 0.9500
C74 C75 1.377(6)
C74 H74 0.9500
C75 C76 1.371(5)
C75 H75 0.9500
C76 C77 1.381(4)
C76 H76 0.9500
C77 H77 0.9500
